data_4339899
loop_
_publ_author_name
'Zhou, Zhao-Hui'
'Deng, Yuan-Fu'
'Liu, Qiong-Xin'
'Zhang, Hua-Lin'
'Mak, Thomas C. W.'
'Chow, Yuan L.'

_publ_section_title
;
 Selective ligand conversion of ethylenediamine tetraacetate to its
 triacetate on peroxotitanate(IV).
;
_journal_issue 17
_journal_name_full 'Inorganic chemistry'
_journal_page_first 6846
_journal_page_last 6848
_journal_paper_doi 10.1021/ic701256e
_journal_volume 46
_journal_year 2007
_chemical_formula_sum 'C8 H15 N3 O8 Ti'
_chemical_formula_weight 329.13
_chemical_name_common 'Ammonium ed3a peroxotitanium(IV)'
_chemical_name_systematic
; 
 ? 
;
_space_group_IT_number 14
_symmetry_cell_setting monoclinic
_symmetry_space_group_name_Hall '-P 2yn'
_symmetry_space_group_name_H-M 'P 1 21/n 1'
_atom_sites_solution_hydrogens geom
_atom_sites_solution_primary direct
_atom_sites_solution_secondary difmap
_audit_creation_method SHELXL-97
_cell_angle_alpha 90.00
_cell_angle_beta 99.7050(10)
_cell_angle_gamma 90.00
_cell_formula_units_Z 4
_cell_length_a 6.5340(5)
_cell_length_b 15.1447(12)
_cell_length_c 12.3063(10)
_cell_measurement_temperature 296(2)
_cell_volume 1200.35(16)
_computing_structure_refinement 'SHELXL-97 (Sheldrick, 1997)'
_computing_structure_solution 'SHELXS-97 (Sheldrick, 1990)'
_diffrn_ambient_temperature 296(2)
_diffrn_measured_fraction_theta_full 0.963
_diffrn_measured_fraction_theta_max 0.943
_diffrn_measurement_device_type 'Bruker Apex CCD diffractometer'
_diffrn_radiation_monochromator graphite
_diffrn_radiation_source 'fine-focus sealed tube'
_diffrn_radiation_type MoK\a
_diffrn_radiation_wavelength 0.71073
_diffrn_reflns_av_R_equivalents 0.0653
_diffrn_reflns_av_sigmaI/netI 0.0725
_diffrn_reflns_limit_h_max 8
_diffrn_reflns_limit_h_min -8
_diffrn_reflns_limit_k_max 17
_diffrn_reflns_limit_k_min -20
_diffrn_reflns_limit_l_max 16
_diffrn_reflns_limit_l_min -16
_diffrn_reflns_number 10345
_diffrn_reflns_theta_full 28.45
_diffrn_reflns_theta_max 28.45
_diffrn_reflns_theta_min 2.15
_exptl_absorpt_coefficient_mu 0.760
_exptl_absorpt_correction_T_max 0.9558
_exptl_absorpt_correction_T_min 0.9077
_exptl_absorpt_correction_type multi-scan
_exptl_absorpt_process_details '(SADABS; Bruker, 2002)'
_exptl_crystal_density_diffrn 1.821
_exptl_crystal_density_method 'not measured'
_exptl_crystal_F_000 680
_exptl_crystal_size_max 0.13
_exptl_crystal_size_mid 0.07
_exptl_crystal_size_min 0.06
_refine_diff_density_max 0.528
_refine_diff_density_min -0.448
_refine_diff_density_rms 0.089
_refine_ls_extinction_method none
_refine_ls_goodness_of_fit_ref 0.994
_refine_ls_hydrogen_treatment mixed
_refine_ls_matrix_type full
_refine_ls_number_parameters 196
_refine_ls_number_reflns 2854
_refine_ls_number_restraints 11
_refine_ls_restrained_S_all 0.993
_refine_ls_R_factor_all 0.0714
_refine_ls_R_factor_gt 0.0526
_refine_ls_shift/su_max 0.000
_refine_ls_shift/su_mean 0.000
_refine_ls_structure_factor_coef Fsqd
_refine_ls_weighting_details 'calc w=1/[\s^2^(Fo^2^)+(0.0554P)^2^+0.0000P] where P=(Fo^2^+2Fc^2^)/3'
_refine_ls_weighting_scheme calc
_refine_ls_wR_factor_gt 0.1121
_refine_ls_wR_factor_ref 0.1182
_reflns_number_gt 2166
_reflns_number_total 2854
_reflns_threshold_expression >2sigma(I)
_cod_data_source_file ic701256e-file010.cif
_cod_data_source_block sad
_cod_depositor_comments
;
The following automatic conversions were performed:

'_symmetry_cell_setting' value 'Monoclinic' changed to 'monoclinic'
according to
/usr/data/users/saulius/automatic-downloads/retrospective/ACS/lib/dictionaries/cif_core.dic
dictionary named 'cif_core.dic' version 2.4.2 from
2011-04-26.

'_exptl_absorpt_correction_type' value 'multi scan'
changed to 'multi-scan' according to
/usr/data/users/saulius/automatic-downloads/retrospective/ACS/lib/dictionaries/cif_core.dic
dictionary named 'cif_core.dic' version 2.4.2 from 2011-04-26.

Automatic conversion script
Id: cif_fix_values 2281 2013-09-26 08:29:07Z andrius 
;
_cod_original_sg_symbol_H-M 'P 21/n'
_cod_database_code 4339899

loop_
_symmetry_equiv_pos_as_xyz
'x, y, z'
'-x+1/2, y+1/2, -z+1/2'
'-x, -y, -z'
'x-1/2, -y-1/2, z-1/2'

loop_
_atom_site_label
_atom_site_type_symbol
_atom_site_fract_x
_atom_site_fract_y
_atom_site_fract_z
_atom_site_U_iso_or_equiv
_atom_site_adp_type
_atom_site_occupancy
_atom_site_symmetry_multiplicity
_atom_site_calc_flag
_atom_site_refinement_flags
Ti1 Ti -0.20830(8) 0.24151(3) 0.03258(4) 0.01816(16) Uani 1 1 d .
O1 O -0.0071(3) 0.21258(13) -0.05118(17) 0.0267(5) Uani 1 1 d .
O2 O -0.1364(3) 0.28773(14) -0.09483(17) 0.0291(5) Uani 1 1 d .
O3 O -0.0833(3) 0.13618(13) 0.12461(16) 0.0232(5) Uani 1 1 d .
O4 O -0.0111(3) 0.07558(15) 0.28892(17) 0.0325(6) Uani 1 1 d .
O5 O -0.4443(3) 0.17115(13) -0.04179(16) 0.0257(5) Uani 1 1 d .
O6 O -0.6869(4) 0.07070(15) -0.03205(19) 0.0371(6) Uani 1 1 d .
O7 O -0.0473(3) 0.32188(13) 0.14121(16) 0.0241(5) Uani 1 1 d .
O8 O 0.0300(4) 0.46062(16) 0.1884(2) 0.0454(7) Uani 1 1 d .
C1 C -0.5055(5) 0.3063(2) 0.1873(2) 0.0249(7) Uani 1 1 d .
H1A H -0.4071 0.3441 0.2334 0.030 Uiso 1 1 calc R
H1B H -0.6220 0.2956 0.2251 0.030 Uiso 1 1 calc R
C2 C -0.5794(5) 0.3503(2) 0.0781(2) 0.0266(7) Uani 1 1 d .
H2A H -0.6877 0.3149 0.0350 0.032 Uiso 1 1 calc R
H2B H -0.6368 0.4079 0.0899 0.032 Uiso 1 1 calc R
C3 C -0.2605(5) 0.1906(2) 0.2635(2) 0.0236(7) Uani 1 1 d .
H3A H -0.3361 0.1603 0.3139 0.028 Uiso 1 1 calc R
H3B H -0.1884 0.2405 0.3019 0.028 Uiso 1 1 calc R
C4 C -0.1059(5) 0.12830(19) 0.2255(2) 0.0231(7) Uani 1 1 d .
C5 C -0.5596(5) 0.1517(2) 0.1292(2) 0.0285(7) Uani 1 1 d .
H5A H -0.6955 0.1717 0.1405 0.034 Uiso 1 1 calc R
H5B H -0.5252 0.0992 0.1737 0.034 Uiso 1 1 calc R
C6 C -0.5694(5) 0.1282(2) 0.0100(3) 0.0242(7) Uani 1 1 d .
C7 C -0.2651(5) 0.4345(2) 0.0543(3) 0.0284(7) Uani 1 1 d .
H7A H -0.3414 0.4790 0.0876 0.034 Uiso 1 1 calc R
H7B H -0.2185 0.4608 -0.0091 0.034 Uiso 1 1 calc R
C8 C -0.0793(5) 0.4061(2) 0.1362(3) 0.0272(7) Uani 1 1 d .
N1 N -0.4049(4) 0.22137(15) 0.16703(18) 0.0187(5) Uani 1 1 d .
N2 N -0.4034(4) 0.36005(16) 0.01777(19) 0.0219(6) Uani 1 1 d D
N3 N -0.1564(4) 0.03806(17) -0.1281(2) 0.0311(6) Uani 1 1 d D
H1 H -0.444(5) 0.367(2) -0.0509(10) 0.037 Uiso 1 1 d D
H2 H -0.260(3) 0.0559(15) -0.1755(16) 0.037 Uiso 1 1 d D
H3 H -0.082(3) 0.0824(11) -0.1051(19) 0.037 Uiso 1 1 d D
H5 H -0.203(4) 0.0141(15) -0.0746(14) 0.037 Uiso 1 1 d D
H4 H -0.088(3) 0.0009(13) -0.1587(18) 0.037 Uiso 1 1 d D

loop_
_atom_site_aniso_label
_atom_site_aniso_U_11
_atom_site_aniso_U_22
_atom_site_aniso_U_33
_atom_site_aniso_U_23
_atom_site_aniso_U_13
_atom_site_aniso_U_12
Ti1 0.0186(3) 0.0198(3) 0.0171(3) -0.0011(2) 0.0059(2) 0.0000(2)
O1 0.0264(12) 0.0283(12) 0.0279(12) 0.0004(9) 0.0119(10) 0.0048(10)
O2 0.0337(13) 0.0312(12) 0.0252(11) 0.0061(9) 0.0131(10) 0.0053(10)
O3 0.0260(12) 0.0237(11) 0.0205(11) 0.0026(9) 0.0061(9) 0.0077(9)
O4 0.0374(14) 0.0339(13) 0.0259(12) 0.0071(10) 0.0049(11) 0.0116(11)
O5 0.0240(12) 0.0316(12) 0.0212(11) -0.0018(9) 0.0033(9) -0.0077(9)
O6 0.0349(14) 0.0352(14) 0.0413(14) -0.0060(11) 0.0065(11) -0.0134(11)
O7 0.0223(11) 0.0250(11) 0.0238(11) -0.0029(9) 0.0008(9) -0.0015(9)
O8 0.0425(15) 0.0339(14) 0.0530(16) -0.0116(12) -0.0112(13) -0.0057(12)
C1 0.0240(16) 0.0331(18) 0.0193(15) 0.0018(13) 0.0087(13) 0.0089(14)
C2 0.0205(16) 0.0305(17) 0.0302(17) 0.0055(13) 0.0079(14) 0.0097(13)
C3 0.0223(16) 0.0313(17) 0.0174(15) 0.0015(13) 0.0035(12) 0.0046(13)
C4 0.0228(17) 0.0225(16) 0.0246(16) 0.0001(13) 0.0058(13) -0.0026(13)
C5 0.0255(17) 0.0312(18) 0.0293(18) 0.0032(14) 0.0064(14) -0.0043(14)
C6 0.0201(16) 0.0238(16) 0.0295(17) 0.0011(13) 0.0061(14) 0.0011(13)
C7 0.0329(19) 0.0219(17) 0.0303(18) 0.0007(13) 0.0048(15) 0.0016(14)
C8 0.0282(18) 0.0255(17) 0.0285(17) -0.0054(13) 0.0068(14) -0.0031(14)
N1 0.0177(13) 0.0246(13) 0.0143(12) 0.0009(10) 0.0041(10) 0.0015(10)
N2 0.0238(14) 0.0253(14) 0.0163(13) 0.0010(10) 0.0028(11) 0.0027(11)
N3 0.0314(16) 0.0247(15) 0.0378(16) -0.0061(12) 0.0078(13) -0.0009(12)

loop_
_atom_type_symbol
_atom_type_description
_atom_type_scat_dispersion_real
_atom_type_scat_dispersion_imag
_atom_type_scat_source
C C 0.0033 0.0016 'International Tables Vol C Tables 4.2.6.8 and 6.1.1.4'
H H 0.0000 0.0000 'International Tables Vol C Tables 4.2.6.8 and 6.1.1.4'
N N 0.0061 0.0033 'International Tables Vol C Tables 4.2.6.8 and 6.1.1.4'
O O 0.0106 0.0060 'International Tables Vol C Tables 4.2.6.8 and 6.1.1.4'
Ti Ti 0.2776 0.4457 'International Tables Vol C Tables 4.2.6.8 and 6.1.1.4'

loop_
_geom_angle_atom_site_label_1
_geom_angle_atom_site_label_2
_geom_angle_atom_site_label_3
_geom_angle
_geom_angle_site_symmetry_1
_geom_angle_site_symmetry_3
O2 Ti1 O2 0.00(13) 1 .
O2 Ti1 O1 46.58(9) 1 1
O2 Ti1 O1 46.58(9) . 1
O2 Ti1 O1 46.58(9) 1 .
O2 Ti1 O1 46.58(9) . .
O1 Ti1 O1 0.00(15) 1 .
O2 Ti1 O5 95.85(9) 1 .
O2 Ti1 O5 95.85(9) . .
O1 Ti1 O5 100.77(9) 1 .
O1 Ti1 O5 100.77(9) . .
O2 Ti1 O7 99.11(9) 1 .
O2 Ti1 O7 99.11(9) . .
O1 Ti1 O7 100.10(9) 1 .
O1 Ti1 O7 100.10(9) . .
O5 Ti1 O7 159.11(8) . .
O2 Ti1 O3 129.06(9) 1 .
O2 Ti1 O3 129.06(9) . .
O1 Ti1 O3 82.49(8) 1 .
O1 Ti1 O3 82.49(8) . .
O5 Ti1 O3 92.50(9) . .
O7 Ti1 O3 89.34(8) . .
O2 Ti1 N2 81.19(9) 1 .
O2 Ti1 N2 81.19(9) . .
O1 Ti1 N2 127.17(9) 1 .
O1 Ti1 N2 127.17(9) . .
O5 Ti1 N2 90.33(9) . .
O7 Ti1 N2 77.72(9) . .
O3 Ti1 N2 149.03(8) . .
O2 Ti1 N1 157.09(9) 1 .
O2 Ti1 N1 157.09(9) . .
O1 Ti1 N1 155.60(9) 1 .
O1 Ti1 N1 155.60(9) . .
O5 Ti1 N1 76.81(8) . .
O7 Ti1 N1 83.81(8) . .
O3 Ti1 N1 73.44(8) . .
N2 Ti1 N1 77.23(8) . .
O1 O1 O2 0(10) 1 1
O1 O1 O2 0(10) 1 .
O2 O1 O2 0.0(3) 1 .
O1 O1 Ti1 0(10) 1 .
O2 O1 Ti1 66.50(11) 1 .
O2 O1 Ti1 66.50(11) . .
O2 O2 O1 0(10) 1 1
O2 O2 O1 0(10) 1 .
O1 O2 O1 0.00(18) 1 .
O2 O2 Ti1 0(10) 1 .
O1 O2 Ti1 66.92(11) 1 .
O1 O2 Ti1 66.92(11) . .
C4 O3 Ti1 120.61(19) . .
C6 O5 Ti1 123.64(19) . .
C8 O7 Ti1 120.9(2) . .
N1 C1 C2 108.5(2) . .
N2 C2 C1 109.5(2) . .
N1 C3 C4 108.7(2) . .
O4 C4 O3 123.8(3) . .
O4 C4 C3 120.5(3) . .
O3 C4 C3 115.7(3) . .
N1 C5 C6 113.0(2) . .
O6 C6 O5 123.8(3) . .
O6 C6 C5 120.3(3) . .
O5 C6 C5 115.8(3) . .
N2 C7 C8 111.8(2) . .
O8 C8 O7 125.1(3) . .
O8 C8 C7 120.0(3) . .
O7 C8 C7 114.8(3) . .
C3 N1 C5 109.9(2) . .
C3 N1 C1 112.5(2) . .
C5 N1 C1 111.8(2) . .
C3 N1 Ti1 105.45(16) . .
C5 N1 Ti1 107.77(16) . .
C1 N1 Ti1 109.02(16) . .
C7 N2 C2 114.5(2) . .
C7 N2 Ti1 106.54(18) . .
C2 N2 Ti1 111.54(18) . .

loop_
_geom_bond_atom_site_label_1
_geom_bond_atom_site_label_2
_geom_bond_distance
_geom_bond_site_symmetry_2
Ti1 O2 1.849(2) 1
Ti1 O2 1.849(2) .
Ti1 O1 1.854(2) 1
Ti1 O1 1.854(2) .
Ti1 O5 1.969(2) .
Ti1 O7 1.975(2) .
Ti1 O3 2.045(2) .
Ti1 N2 2.191(3) .
Ti1 N1 2.280(2) .
O1 O1 0.000(6) 1
O1 O2 1.464(3) 1
O1 O2 1.464(3) .
O2 O2 0.000(4) 1
O2 O1 1.464(3) 1
O3 C4 1.281(3) .
O4 C4 1.211(3) .
O5 C6 1.294(3) .
O6 C6 1.217(4) .
O7 C8 1.292(4) .
O8 C8 1.205(4) .
C1 N1 1.484(4) .
C1 C2 1.505(4) .
C2 N2 1.478(3) .
C3 N1 1.463(3) .
C3 C4 1.513(4) .
C5 N1 1.481(4) .
C5 C6 1.500(4) .
C7 N2 1.467(4) .
C7 C8 1.505(4) .

loop_
_geom_hbond_atom_site_label_D
_geom_hbond_atom_site_label_H
_geom_hbond_atom_site_label_A
_geom_hbond_distance_DH
_geom_hbond_distance_HA
_geom_hbond_distance_DA
_geom_hbond_angle_DHA
_geom_hbond_site_symmetry_A
N2 H1 O2 0.848(10) 2.48(3) 2.642(3) 92(2) 1
N2 H1 O4 0.848(10) 2.134(14) 2.951(3) 162(3) 4_565
N3 H3 O1 0.849(8) 2.112(12) 2.919(3) 159(2) 1
N3 H2 O8 0.859(8) 1.994(14) 2.781(4) 152(2) 4_565
N3 H4 O4 0.846(8) 2.162(12) 2.967(3) 159(2) 3
N3 H5 O6 0.853(8) 2.050(10) 2.886(3) 166(2) 3_455
